data_1514191
loop_
_publ_author_name
'Barilli, Amelia'
'Atzeri, Corrado'
'Bassanetti, Irene'
'Ingoglia, Filippo'
'Dall'asta, Valeria'
'Bussolati, Ovidio'
'Maffini, Monica'
'Mucchino, Claudio'
'Marchio, Luciano'

_publ_section_title
;
 Oxidative stress induced by copper and iron complexes with
 8-hydroxyquinoline derivatives causes paraptotic death of HeLa cancer
 cells.
;
_journal_issue 4
_journal_name_full 'Molecular pharmaceutics'
_journal_page_first 1151
_journal_paper_doi 10.1021/mp400592n
_journal_volume 11
_journal_year 2014
_chemical_formula_moiety 'C34 H24 Cu N2 O4'
_chemical_formula_sum 'C34 H24 Cu N2 O4'
_chemical_formula_weight 588.09
_chemical_name_systematic
;
 ?
;
_space_group_IT_number 14
_symmetry_cell_setting monoclinic
_symmetry_space_group_name_Hall '-P 2ybc'
_symmetry_space_group_name_H-M 'P 1 21/c 1'
_atom_sites_solution_hydrogens geom
_atom_sites_solution_primary direct
_atom_sites_solution_secondary difmap
_audit_creation_method SHELXL-97
_cell_angle_alpha 90.00
_cell_angle_beta 93.542(2)
_cell_angle_gamma 90.00
_cell_formula_units_Z 4
_cell_length_a 10.167(1)
_cell_length_b 21.499(1)
_cell_length_c 12.025(1)
_cell_measurement_reflns_used 10509
_cell_measurement_temperature 293(2)
_cell_measurement_theta_max 26.40
_cell_measurement_theta_min 1.89
_cell_volume 2623.4(4)
_computing_cell_refinement Saint
_computing_data_collection Smart
_computing_data_reduction Saint
_computing_structure_refinement 'SHELXL-97 (Sheldrick, 1997)'
_computing_structure_solution Sir2004
_diffrn_ambient_temperature 293(2)
_diffrn_measured_fraction_theta_full 0.994
_diffrn_measured_fraction_theta_max 0.994
_diffrn_measurement_device_type 'Bruker Smart APEXII CCD'
_diffrn_measurement_method 'theta & omega scan'
_diffrn_radiation_monochromator graphite
_diffrn_radiation_source 'fine-focus sealed tube'
_diffrn_radiation_type MoK\a
_diffrn_radiation_wavelength 0.71073
_diffrn_reflns_av_R_equivalents 0.0259
_diffrn_reflns_av_sigmaI/netI 0.0315
_diffrn_reflns_limit_h_max 12
_diffrn_reflns_limit_h_min -12
_diffrn_reflns_limit_k_max 26
_diffrn_reflns_limit_k_min -26
_diffrn_reflns_limit_l_max 9
_diffrn_reflns_limit_l_min -15
_diffrn_reflns_number 14334
_diffrn_reflns_theta_full 26.40
_diffrn_reflns_theta_max 26.40
_diffrn_reflns_theta_min 1.89
_diffrn_standards_decay_% none
_exptl_absorpt_coefficient_mu 0.878
_exptl_absorpt_correction_T_max 1.000
_exptl_absorpt_correction_T_min 0.878
_exptl_absorpt_correction_type multi-scan
_exptl_absorpt_process_details SADABS
_exptl_crystal_colour black
_exptl_crystal_density_diffrn 1.489
_exptl_crystal_density_method 'not measured'
_exptl_crystal_description block
_exptl_crystal_F_000 1212
_exptl_crystal_size_max 0.19
_exptl_crystal_size_mid 0.16
_exptl_crystal_size_min 0.13
_refine_diff_density_max 0.293
_refine_diff_density_min -0.193
_refine_diff_density_rms 0.054
_refine_ls_extinction_method none
_refine_ls_goodness_of_fit_ref 1.012
_refine_ls_hydrogen_treatment mixed
_refine_ls_matrix_type full
_refine_ls_number_parameters 378
_refine_ls_number_reflns 5336
_refine_ls_number_restraints 2
_refine_ls_restrained_S_all 1.013
_refine_ls_R_factor_all 0.0481
_refine_ls_R_factor_gt 0.0356
_refine_ls_shift/su_max 0.001
_refine_ls_shift/su_mean 0.000
_refine_ls_structure_factor_coef Fsqd
_refine_ls_weighting_details 'calc w=1/[\s^2^(Fo^2^)+(0.0592P)^2^+0.3789P] where P=(Fo^2^+2Fc^2^)/3'
_refine_ls_weighting_scheme calc
_refine_ls_wR_factor_gt 0.0952
_refine_ls_wR_factor_ref 0.1024
_reflns_number_gt 4248
_reflns_number_total 5336
_reflns_threshold_expression >2sigma(I)
_cod_data_source_file mp400592n_si_002.cif
_cod_data_source_block zn12
_cod_depositor_comments
;
The following automatic conversions were performed:

'_symmetry_cell_setting' value 'Monoclinic' changed to 'monoclinic'
according to
/usr/data/users/saulius/automatic-downloads/rss-feeds/ACS/lib/dictionaries/cif_core.dic
dictionary named 'cif_core.dic' version 2.4.2 from 2011-04-26.

Automatic conversion script
Id: cif_fix_values 2281 2013-09-26 08:29:07Z andrius 

 Adding full bibliography for
 ./tmp-cod-update-bibliographies-17022/cifs/1514191.cif.
;
_cod_original_sg_symbol_H-M P21/c
_cod_database_code 1514191

loop_
_symmetry_equiv_pos_as_xyz
'x, y, z'
'-x, y+1/2, -z+1/2'
'-x, -y, -z'
'x, -y-1/2, z-1/2'

loop_
_atom_site_label
_atom_site_type_symbol
_atom_site_fract_x
_atom_site_fract_y
_atom_site_fract_z
_atom_site_U_iso_or_equiv
_atom_site_adp_type
_atom_site_occupancy
_atom_site_symmetry_multiplicity
_atom_site_calc_flag
_atom_site_refinement_flags
Cu Cu 0.52317(2) 0.095865(11) 0.36206(2) 0.03727(11) Uani 1 1 d .
O21 O 1.07064(16) -0.10280(8) 0.55758(15) 0.0506(4) Uani 1 1 d D
O11 O 0.42385(17) 0.09265(7) 0.22436(13) 0.0462(4) Uani 1 1 d .
O12 O 0.66918(15) 0.11140(7) 0.46605(14) 0.0486(4) Uani 1 1 d .
N11 N 0.55448(16) 0.00266(8) 0.33318(14) 0.0341(4) Uani 1 1 d .
O22 O 0.06493(19) 0.31528(8) 0.09033(17) 0.0677(6) Uani 1 1 d D
C102 C 0.2584(2) 0.19382(10) 0.30023(18) 0.0395(5) Uani 1 1 d .
H102 H 0.2588 0.1518 0.2818 0.047 Uiso 1 1 calc R
C121 C 0.9061(2) -0.03312(10) 0.61629(18) 0.0389(5) Uani 1 1 d .
N12 N 0.45579(16) 0.17953(7) 0.41913(13) 0.0331(4) Uani 1 1 d .
C141 C 0.9579(3) 0.03218(14) 0.7758(2) 0.0695(8) Uani 1 1 d .
H141 H 0.9322 0.0628 0.8246 0.083 Uiso 1 1 calc R
C92 C 0.5415(2) 0.19943(9) 0.50461(17) 0.0355(5) Uani 1 1 d .
C122 C 0.0898(2) 0.21053(10) 0.14552(18) 0.0391(5) Uani 1 1 d .
C171 C 1.0334(2) -0.05856(10) 0.63103(18) 0.0377(5) Uani 1 1 d .
C12 C 0.3488(2) 0.21427(9) 0.39176(17) 0.0354(5) Uani 1 1 d .
C11 C 0.6270(2) -0.04124(10) 0.38754(18) 0.0364(5) Uani 1 1 d .
C82 C 0.6525(2) 0.16111(10) 0.53053(18) 0.0410(5) Uani 1 1 d .
C32 C 0.4079(2) 0.28919(10) 0.53602(19) 0.0446(5) Uani 1 1 d .
H32 H 0.3902 0.3255 0.5743 0.053 Uiso 1 1 calc R
C101 C 0.7050(2) -0.02408(10) 0.48898(18) 0.0389(5) Uani 1 1 d .
H101 H 0.6747 0.0080 0.5324 0.047 Uiso 1 1 calc R
C31 C 0.5573(2) -0.11889(11) 0.2520(2) 0.0474(6) Uani 1 1 d .
H31 H 0.5581 -0.1598 0.2269 0.057 Uiso 1 1 calc R
C41 C 0.4809(2) -0.07404(11) 0.1919(2) 0.0422(5) Uani 1 1 d .
C132 C 0.0619(2) 0.14814(11) 0.12413(19) 0.0488(6) Uani 1 1 d .
H132 H 0.0967 0.1180 0.1730 0.059 Uiso 1 1 calc R
C161 C 1.1197(2) -0.03865(11) 0.71779(19) 0.0457(5) Uani 1 1 d .
H161 H 1.2027 -0.0567 0.7281 0.055 Uiso 1 1 calc R
C112 C 0.1752(2) 0.23065(10) 0.24099(18) 0.0402(5) Uani 1 1 d .
H112 H 0.1712 0.2722 0.2619 0.048 Uiso 1 1 calc R
C51 C 0.4038(3) -0.08545(11) 0.0925(2) 0.0531(6) Uani 1 1 d .
H51 H 0.3980 -0.1254 0.0631 0.064 Uiso 1 1 calc R
C81 C 0.4156(2) 0.03639(10) 0.17986(18) 0.0387(5) Uani 1 1 d .
C172 C 0.0355(2) 0.25431(10) 0.0702(2) 0.0449(5) Uani 1 1 d .
C131 C 0.8712(3) 0.01190(13) 0.6919(2) 0.0568(7) Uani 1 1 d .
H131 H 0.7868 0.0287 0.6854 0.068 Uiso 1 1 calc R
C111 C 0.8172(2) -0.05202(10) 0.52242(19) 0.0418(5) Uani 1 1 d .
H111 H 0.8412 -0.0868 0.4824 0.050 Uiso 1 1 calc R
C91 C 0.48502(19) -0.01309(10) 0.23595(17) 0.0352(5) Uani 1 1 d .
C72 C 0.7371(2) 0.17680(12) 0.6201(2) 0.0529(6) Uani 1 1 d .
H72 H 0.8081 0.1511 0.6404 0.063 Uiso 1 1 calc R
C71 C 0.3418(2) 0.02269(12) 0.0816(2) 0.0504(6) Uani 1 1 d .
H71 H 0.2950 0.0541 0.0437 0.060 Uiso 1 1 calc R
C151 C 1.0833(3) 0.00738(13) 0.7882(2) 0.0578(7) Uani 1 1 d .
H151 H 1.1426 0.0219 0.8442 0.069 Uiso 1 1 calc R
C142 C -0.0163(3) 0.13004(12) 0.0323(2) 0.0643(8) Uani 1 1 d .
H142 H -0.0334 0.0881 0.0192 0.077 Uiso 1 1 calc R
C22 C 0.3247(2) 0.27006(10) 0.45057(18) 0.0423(5) Uani 1 1 d .
H22 H 0.2507 0.2938 0.4300 0.051 Uiso 1 1 calc R
C152 C -0.0692(3) 0.17449(13) -0.0405(2) 0.0625(7) Uani 1 1 d .
H152 H -0.1227 0.1624 -0.1023 0.075 Uiso 1 1 calc R
C42 C 0.5212(2) 0.25407(10) 0.56688(18) 0.0407(5) Uani 1 1 d .
C62 C 0.7171(3) 0.23108(13) 0.6807(2) 0.0585(7) Uani 1 1 d .
H62 H 0.7767 0.2413 0.7397 0.070 Uiso 1 1 calc R
C162 C -0.0432(3) 0.23599(12) -0.0220(2) 0.0551(7) Uani 1 1 d .
H162 H -0.0785 0.2657 -0.0714 0.066 Uiso 1 1 calc R
C52 C 0.6128(3) 0.26942(12) 0.6558(2) 0.0537(6) Uani 1 1 d .
H52 H 0.6019 0.3055 0.6970 0.064 Uiso 1 1 calc R
C21 C 0.6294(2) -0.10295(10) 0.3456(2) 0.0444(5) Uani 1 1 d .
H21 H 0.6814 -0.1328 0.3831 0.053 Uiso 1 1 calc R
C61 C 0.3376(3) -0.03749(12) 0.0397(2) 0.0547(6) Uani 1 1 d .
H61 H 0.2882 -0.0454 -0.0265 0.066 Uiso 1 1 calc R
H21O H 1.1630(18) -0.1028(13) 0.559(2) 0.073(9) Uiso 1 1 d D
H22O H 0.015(3) 0.3437(13) 0.051(2) 0.100(11) Uiso 1 1 d D

loop_
_atom_site_aniso_label
_atom_site_aniso_U_11
_atom_site_aniso_U_22
_atom_site_aniso_U_33
_atom_site_aniso_U_23
_atom_site_aniso_U_13
_atom_site_aniso_U_12
Cu 0.03586(17) 0.03381(16) 0.04062(17) -0.00254(10) -0.00977(11) 0.00531(11)
O21 0.0337(9) 0.0499(10) 0.0664(11) -0.0187(8) -0.0132(8) 0.0045(7)
O11 0.0545(10) 0.0384(8) 0.0433(9) -0.0024(6) -0.0154(7) 0.0105(7)
O12 0.0385(9) 0.0446(9) 0.0600(10) -0.0142(8) -0.0179(7) 0.0121(7)
N11 0.0286(9) 0.0350(9) 0.0382(9) 0.0010(7) -0.0020(7) 0.0023(7)
O22 0.0640(12) 0.0383(9) 0.0948(15) 0.0121(9) -0.0434(10) -0.0033(9)
C102 0.0375(12) 0.0371(11) 0.0429(12) -0.0024(9) -0.0061(9) 0.0040(9)
C121 0.0388(12) 0.0398(11) 0.0373(11) 0.0053(9) -0.0029(9) -0.0001(9)
N12 0.0319(9) 0.0332(9) 0.0336(9) 0.0007(7) -0.0039(7) 0.0016(7)
C141 0.083(2) 0.0752(19) 0.0477(15) -0.0214(14) -0.0136(14) 0.0222(17)
C92 0.0358(11) 0.0362(11) 0.0340(11) 0.0002(8) -0.0027(9) -0.0021(9)
C122 0.0322(11) 0.0408(12) 0.0436(12) 0.0012(9) -0.0041(9) 0.0013(9)
C171 0.0376(12) 0.0346(11) 0.0401(12) 0.0035(9) -0.0036(9) -0.0025(9)
C12 0.0345(11) 0.0360(11) 0.0355(11) 0.0035(9) -0.0007(9) 0.0012(9)
C11 0.0295(11) 0.0381(11) 0.0414(12) 0.0048(9) 0.0005(9) 0.0015(8)
C82 0.0361(12) 0.0413(12) 0.0442(12) -0.0035(10) -0.0078(9) 0.0026(9)
C32 0.0493(14) 0.0381(12) 0.0464(13) -0.0079(10) 0.0037(11) 0.0042(10)
C101 0.0391(12) 0.0398(11) 0.0373(12) 0.0039(9) -0.0025(9) 0.0046(9)
C31 0.0471(13) 0.0339(11) 0.0603(15) -0.0042(10) -0.0039(12) 0.0000(10)
C41 0.0365(12) 0.0412(12) 0.0483(13) -0.0042(10) -0.0033(10) -0.0001(10)
C132 0.0563(15) 0.0412(12) 0.0472(14) 0.0075(10) -0.0109(11) -0.0007(11)
C161 0.0393(13) 0.0500(13) 0.0465(13) 0.0030(11) -0.0076(10) -0.0022(10)
C112 0.0374(12) 0.0373(11) 0.0447(12) 0.0023(9) -0.0067(10) 0.0028(9)
C51 0.0514(15) 0.0460(13) 0.0599(16) -0.0166(11) -0.0125(12) -0.0005(11)
C81 0.0359(12) 0.0394(11) 0.0400(12) -0.0019(9) -0.0044(9) 0.0039(9)
C172 0.0360(12) 0.0399(12) 0.0567(14) 0.0047(10) -0.0129(10) 0.0005(10)
C131 0.0552(16) 0.0713(17) 0.0429(14) -0.0059(12) -0.0042(11) 0.0210(13)
C111 0.0382(12) 0.0418(12) 0.0445(13) 0.0004(10) -0.0059(10) 0.0053(9)
C91 0.0277(10) 0.0385(11) 0.0390(12) -0.0006(9) -0.0023(9) -0.0007(8)
C72 0.0430(13) 0.0593(15) 0.0540(15) -0.0047(12) -0.0162(11) 0.0061(11)
C71 0.0490(14) 0.0544(14) 0.0455(13) -0.0020(11) -0.0146(11) 0.0079(12)
C151 0.0646(17) 0.0621(16) 0.0444(14) -0.0062(12) -0.0165(12) -0.0030(13)
C142 0.085(2) 0.0440(14) 0.0607(17) -0.0014(12) -0.0240(14) -0.0078(14)
C22 0.0411(13) 0.0403(12) 0.0450(13) 0.0004(10) -0.0016(10) 0.0091(10)
C152 0.0727(19) 0.0564(16) 0.0544(16) -0.0032(12) -0.0282(14) -0.0020(14)
C42 0.0429(13) 0.0414(12) 0.0374(11) -0.0026(9) -0.0006(10) -0.0007(10)
C62 0.0554(16) 0.0681(17) 0.0491(14) -0.0146(12) -0.0201(12) -0.0015(13)
C162 0.0547(16) 0.0529(15) 0.0546(15) 0.0101(12) -0.0205(12) 0.0028(12)
C52 0.0576(16) 0.0560(15) 0.0461(14) -0.0178(11) -0.0078(12) 0.0004(12)
C21 0.0406(13) 0.0365(12) 0.0554(14) 0.0070(10) -0.0035(11) 0.0049(9)
C61 0.0529(15) 0.0588(15) 0.0496(14) -0.0108(12) -0.0190(12) 0.0018(12)

loop_
_atom_type_symbol
_atom_type_description
_atom_type_scat_dispersion_real
_atom_type_scat_dispersion_imag
_atom_type_scat_source
C C 0.0033 0.0016 'International Tables Vol C Tables 4.2.6.8 and 6.1.1.4'
H H 0.0000 0.0000 'International Tables Vol C Tables 4.2.6.8 and 6.1.1.4'
N N 0.0061 0.0033 'International Tables Vol C Tables 4.2.6.8 and 6.1.1.4'
O O 0.0106 0.0060 'International Tables Vol C Tables 4.2.6.8 and 6.1.1.4'
Cu Cu 0.3201 1.2651 'International Tables Vol C Tables 4.2.6.8 and 6.1.1.4'

loop_
_geom_angle_atom_site_label_1
_geom_angle_atom_site_label_2
_geom_angle_atom_site_label_3
_geom_angle
O11 Cu O12 158.91(8)
O11 Cu N12 98.83(6)
O12 Cu N12 83.69(6)
O11 Cu N11 84.05(6)
O12 Cu N11 99.11(7)
N12 Cu N11 164.55(7)
C171 O21 H21O 108.0(18)
C81 O11 Cu 113.93(13)
C82 O12 Cu 113.45(13)
C11 N11 C91 118.72(18)
C11 N11 Cu 133.40(14)
C91 N11 Cu 107.87(13)
C172 O22 H22O 117(2)
C112 C102 C12 125.0(2)
C112 C102 H102 117.5
C12 C102 H102 117.5
C131 C121 C171 117.3(2)
C131 C121 C111 121.9(2)
C171 C121 C111 120.7(2)
C12 N12 C92 118.47(17)
C12 N12 Cu 133.27(14)
C92 N12 Cu 108.22(13)
C131 C141 C151 120.3(2)
C131 C141 H141 119.8
C151 C141 H141 119.8
N12 C92 C42 123.21(19)
N12 C92 C82 116.33(18)
C42 C92 C82 120.45(19)
C132 C122 C172 117.5(2)
C132 C122 C112 122.4(2)
C172 C122 C112 120.1(2)
O21 C171 C161 120.8(2)
O21 C171 C121 118.61(19)
C161 C171 C121 120.6(2)
N12 C12 C22 120.59(19)
N12 C12 C102 118.72(18)
C22 C12 C102 120.69(19)
N11 C11 C21 120.30(19)
N11 C11 C101 118.87(19)
C21 C11 C101 120.82(19)
O12 C82 C72 123.6(2)
O12 C82 C92 117.72(18)
C72 C82 C92 118.7(2)
C22 C32 C42 120.0(2)
C22 C32 H32 120.0
C42 C32 H32 120.0
C111 C101 C11 123.4(2)
C111 C101 H101 118.3
C11 C101 H101 118.3
C21 C31 C41 120.5(2)
C21 C31 H31 119.7
C41 C31 H31 119.7
C31 C41 C51 125.1(2)
C31 C41 C91 116.1(2)
C51 C41 C91 118.8(2)
C142 C132 C122 121.5(2)
C142 C132 H132 119.3
C122 C132 H132 119.3
C151 C161 C171 120.4(2)
C151 C161 H161 119.8
C171 C161 H161 119.8
C102 C112 C122 124.8(2)
C102 C112 H112 117.6
C122 C112 H112 117.6
C61 C51 C41 119.7(2)
C61 C51 H51 120.2
C41 C51 H51 120.2
O11 C81 C71 123.7(2)
O11 C81 C91 118.31(18)
C71 C81 C91 118.0(2)
O22 C172 C162 121.7(2)
O22 C172 C122 117.4(2)
C162 C172 C122 120.9(2)
C141 C131 C121 121.7(2)
C141 C131 H131 119.1
C121 C131 H131 119.1
C101 C111 C121 126.0(2)
C101 C111 H111 117.0
C121 C111 H111 117.0
N11 C91 C41 123.41(19)
N11 C91 C81 115.73(18)
C41 C91 C81 120.87(19)
C82 C72 C62 120.5(2)
C82 C72 H72 119.7
C62 C72 H72 119.7
C61 C71 C81 120.6(2)
C61 C71 H71 119.7
C81 C71 H71 119.7
C161 C151 C141 119.7(2)
C161 C151 H151 120.2
C141 C151 H151 120.2
C132 C142 C152 119.7(2)
C132 C142 H142 120.1
C152 C142 H142 120.1
C32 C22 C12 121.0(2)
C32 C22 H22 119.5
C12 C22 H22 119.5
C162 C152 C142 120.2(2)
C162 C152 H152 119.9
C142 C152 H152 119.9
C32 C42 C52 124.4(2)
C32 C42 C92 116.7(2)
C52 C42 C92 118.9(2)
C52 C62 C72 121.8(2)
C52 C62 H62 119.1
C72 C62 H62 119.1
C152 C162 C172 120.3(2)
C152 C162 H162 119.9
C172 C162 H162 119.9
C62 C52 C42 119.6(2)
C62 C52 H52 120.2
C42 C52 H52 120.2
C31 C21 C11 120.9(2)
C31 C21 H21 119.5
C11 C21 H21 119.5
C51 C61 C71 122.1(2)
C51 C61 H61 119.0
C71 C61 H61 119.0

loop_
_geom_bond_atom_site_label_1
_geom_bond_atom_site_label_2
_geom_bond_distance
Cu O11 1.8867(15)
Cu O12 1.9104(15)
Cu N12 2.0576(16)
Cu N11 2.0619(17)
O21 C171 1.367(3)
O21 H21O 0.938(17)
O11 C81 1.323(2)
O12 C82 1.337(3)
N11 C11 1.342(3)
N11 C91 1.370(3)
O22 C172 1.363(3)
O22 H22O 0.905(18)
C102 C112 1.332(3)
C102 C12 1.458(3)
C102 H102 0.9300
C121 C131 1.389(3)
C121 C171 1.406(3)
C121 C111 1.460(3)
N12 C12 1.344(3)
N12 C92 1.374(3)
C141 C131 1.369(4)
C141 C151 1.381(4)
C141 H141 0.9300
C92 C42 1.415(3)
C92 C82 1.416(3)
C122 C132 1.392(3)
C122 C172 1.396(3)
C122 C112 1.461(3)
C171 C161 1.389(3)
C12 C22 1.421(3)
C11 C21 1.420(3)
C11 C101 1.461(3)
C82 C72 1.378(3)
C32 C22 1.354(3)
C32 C42 1.408(3)
C32 H32 0.9300
C101 C111 1.329(3)
C101 H101 0.9300
C31 C21 1.349(3)
C31 C41 1.409(3)
C31 H31 0.9300
C41 C51 1.410(3)
C41 C91 1.413(3)
C132 C142 1.377(3)
C132 H132 0.9300
C161 C151 1.369(3)
C161 H161 0.9300
C112 H112 0.9300
C51 C61 1.366(3)
C51 H51 0.9300
C81 C71 1.391(3)
C81 C91 1.423(3)
C172 C162 1.384(3)
C131 H131 0.9300
C111 H111 0.9300
C72 C62 1.397(3)
C72 H72 0.9300
C71 C61 1.388(3)
C71 H71 0.9300
C151 H151 0.9300
C142 C152 1.382(4)
C142 H142 0.9300
C22 H22 0.9300
C152 C162 1.364(4)
C152 H152 0.9300
C42 C52 1.412(3)
C62 C52 1.362(4)
C62 H62 0.9300
C162 H162 0.9300
C52 H52 0.9300
C21 H21 0.9300
C61 H61 0.9300
